data_7026283
loop_
_publ_author_name
'Liang, Lan-Chang'
'Lee, Wei-Ying'
'Tsai, Tzung-Ling'
'Hsu, Yu-Lin'
'Lee, Ting-Yu'

_publ_section_title
;
 Amido phosphine complexes of zinc: synthesis, structure, and catalytic
 ring-opening polymerization of epsilon-caprolactone.
;
_journal_issue 37
_journal_name_full 'Dalton transactions (Cambridge, England : 2003)'
_journal_page_first 8748
_journal_page_last 8758
_journal_paper_doi 10.1039/c0dt00327a
_journal_volume 39
_journal_year 2010
_chemical_formula_moiety 'C21 H30 N P Zn'
_chemical_formula_sum 'C21 H30 N P Zn'
_chemical_formula_weight 392.80
_chemical_name_systematic
;
?
;
_space_group_IT_number 14
_symmetry_cell_setting monoclinic
_symmetry_space_group_name_Hall '-P 2ybc'
_symmetry_space_group_name_H-M 'P 1 21/c 1'
_atom_sites_solution_hydrogens geom
_atom_sites_solution_primary direct
_atom_sites_solution_secondary difmap
_audit_creation_method SHELXL-97
_cell_angle_alpha 90.00
_cell_angle_beta 94.579(2)
_cell_angle_gamma 90.00
_cell_formula_units_Z 4
_cell_length_a 14.6479(5)
_cell_length_b 8.9972(3)
_cell_length_c 15.6842(6)
_cell_measurement_reflns_used 10983
_cell_measurement_temperature 200(2)
_cell_measurement_theta_max 25.35
_cell_measurement_theta_min 2.037
_cell_volume 2060.42(13)
_computing_cell_refinement 'HKL Scalepack (Otwinowski & Minor 1997)'
_computing_data_collection 'Collect (Nonius BV, 1997-2000)'
_computing_data_reduction 'HKL Denzo and Scalepack (Otwinowski & Minor 19'
_computing_molecular_graphics 'Ortep-3 for Windows (Farrugia, 1997)'
_computing_publication_material 'WinGX publication routines (Farrugia, 1999)'
_computing_structure_refinement 'SHELXL-97 (Sheldrick, 1997)'
_computing_structure_solution 'SHELXS-86 (Sheldrick, 1986)'
_diffrn_ambient_temperature 200(2)
_diffrn_detector_area_resol_mean 9
_diffrn_measured_fraction_theta_full 0.990
_diffrn_measured_fraction_theta_max 0.990
_diffrn_measurement_device_type KappaCCD
_diffrn_measurement_method 'CCD rotation images, thick slices'
_diffrn_radiation_monochromator graphite
_diffrn_radiation_source 'fine-focus sealed tube'
_diffrn_radiation_type MoK\a
_diffrn_radiation_wavelength 0.71073
_diffrn_reflns_av_R_equivalents 0.0662
_diffrn_reflns_av_sigmaI/netI 0.0531
_diffrn_reflns_limit_h_max 17
_diffrn_reflns_limit_h_min -17
_diffrn_reflns_limit_k_max 9
_diffrn_reflns_limit_k_min -10
_diffrn_reflns_limit_l_max 18
_diffrn_reflns_limit_l_min -18
_diffrn_reflns_number 11371
_diffrn_reflns_theta_full 25.34
_diffrn_reflns_theta_max 25.34
_diffrn_reflns_theta_min 2.61
_exptl_absorpt_coefficient_mu 1.272
_exptl_absorpt_correction_T_max 0.9226
_exptl_absorpt_correction_T_min 0.5873
_exptl_absorpt_correction_type multi-scan
_exptl_absorpt_process_details 'SADABS 2.10 (Sheldrick, 2003)'
_exptl_crystal_colour yellow
_exptl_crystal_density_diffrn 1.266
_exptl_crystal_density_method 'not measured'
_exptl_crystal_description prism
_exptl_crystal_F_000 832
_exptl_crystal_size_max 0.3
_exptl_crystal_size_mid 0.24
_exptl_crystal_size_min 0.1
_refine_diff_density_max 0.612
_refine_diff_density_min -0.611
_refine_diff_density_rms 0.186
_refine_ls_extinction_coef 0.026(3)
_refine_ls_extinction_expression Fc^*^=kFc[1+0.001xFc^2^\l^3^/sin(2\q)]^-1/4^
_refine_ls_extinction_method SHELXL
_refine_ls_goodness_of_fit_ref 1.142
_refine_ls_hydrogen_treatment constr
_refine_ls_matrix_type full
_refine_ls_number_parameters 218
_refine_ls_number_reflns 3730
_refine_ls_number_restraints 0
_refine_ls_restrained_S_all 1.142
_refine_ls_R_factor_all 0.0713
_refine_ls_R_factor_gt 0.0556
_refine_ls_shift/su_max 0.000
_refine_ls_shift/su_mean 0.000
_refine_ls_structure_factor_coef Fsqd
_refine_ls_weighting_details 'calc w=1/[\s^2^(Fo^2^)+(0.1011P)^2^+0.6846P] where P=(Fo^2^+2Fc^2^)/3'
_refine_ls_weighting_scheme calc
_refine_ls_wR_factor_gt 0.1508
_refine_ls_wR_factor_ref 0.1725
_reflns_number_gt 3104
_reflns_number_total 3730
_reflns_threshold_expression >2sigma(I)
_cod_data_source_file c0dt00327a.txt
_cod_data_source_block 6831_2c
_cod_original_sg_symbol_H-M 'P 21/c'
_cod_database_code 7026283

loop_
_symmetry_equiv_pos_as_xyz
'x, y, z'
'-x, y+1/2, -z+1/2'
'-x, -y, -z'
'x, -y-1/2, z-1/2'

loop_
_atom_site_label
_atom_site_type_symbol
_atom_site_fract_x
_atom_site_fract_y
_atom_site_fract_z
_atom_site_U_iso_or_equiv
_atom_site_adp_type
_atom_site_occupancy
_atom_site_symmetry_multiplicity
_atom_site_calc_flag
_atom_site_refinement_flags
Zn1 Zn 0.18439(3) 0.66455(5) 0.14125(3) 0.0389(2) Uani 1 1 d .
P1 P 0.23996(7) 0.53856(10) 0.02056(6) 0.0333(3) Uani 1 1 d .
N1 N 0.2463(2) 0.8390(3) 0.0997(2) 0.0335(7) Uani 1 1 d .
C12 C 0.2861(3) 0.8349(4) 0.0222(2) 0.0313(8) Uani 1 1 d .
C8 C 0.3268(3) 0.6991(5) -0.1035(3) 0.0408(9) Uani 1 1 d .
H8 H 0.3273 0.6109 -0.1343 0.049 Uiso 1 1 calc R
C11 C 0.3217(3) 0.9638(4) -0.0140(2) 0.0367(9) Uani 1 1 d .
H11 H 0.3195 1.0539 0.0147 0.044 Uiso 1 1 calc R
C10 C 0.3598(3) 0.9579(5) -0.0918(3) 0.0433(10) Uani 1 1 d .
H10 H 0.3839 1.0440 -0.1139 0.052 Uiso 1 1 calc R
C1 C 0.3334(3) 0.4074(4) 0.0521(2) 0.0344(8) Uani 1 1 d .
H1 H 0.3054 0.3186 0.0751 0.041 Uiso 1 1 calc R
C13 C 0.2470(3) 0.9750(4) 0.1468(2) 0.0345(8) Uani 1 1 d .
C7 C 0.2898(2) 0.7010(4) -0.0242(2) 0.0340(8) Uani 1 1 d .
C19 C 0.3279(3) 1.0271(4) 0.1893(2) 0.0404(9) Uani 1 1 d .
C2 C 0.3945(3) 0.4762(5) 0.1244(3) 0.0485(10) Uani 1 1 d .
H2A H 0.3579 0.5066 0.1694 0.073 Uiso 1 1 calc R
H2B H 0.4255 0.5610 0.1034 0.073 Uiso 1 1 calc R
H2C H 0.4389 0.4043 0.1462 0.073 Uiso 1 1 calc R
C9 C 0.3628(3) 0.8277(4) -0.1371(3) 0.0451(10) Uani 1 1 d .
H9 H 0.3886 0.8253 -0.1894 0.054 Uiso 1 1 calc R
C14 C 0.1652(3) 1.0515(5) 0.1522(2) 0.0405(9) Uani 1 1 d .
C18 C 0.3249(3) 1.1586(5) 0.2372(3) 0.0477(11) Uani 1 1 d .
H18 H 0.3786 1.1946 0.2656 0.057 Uiso 1 1 calc R
C15 C 0.0769(3) 0.9997(5) 0.1059(3) 0.0523(11) Uani 1 1 d .
H15A H 0.0877 0.9098 0.0752 0.078 Uiso 1 1 calc R
H15B H 0.0542 1.0750 0.0663 0.078 Uiso 1 1 calc R
H15C H 0.0326 0.9812 0.1465 0.078 Uiso 1 1 calc R
C16 C 0.1655(4) 1.1826(5) 0.2010(3) 0.0496(11) Uani 1 1 d .
H16 H 0.1112 1.2348 0.2048 0.059 Uiso 1 1 calc R
C20 C 0.4168(3) 0.9462(6) 0.1844(3) 0.0544(12) Uani 1 1 d .
H20A H 0.4646 0.9986 0.2173 0.082 Uiso 1 1 calc R
H20B H 0.4312 0.9406 0.1258 0.082 Uiso 1 1 calc R
H20C H 0.4114 0.8476 0.2069 0.082 Uiso 1 1 calc R
C5 C 0.1321(3) 0.3019(5) -0.0433(3) 0.0551(12) Uani 1 1 d .
H5A H 0.1829 0.2373 -0.0276 0.083 Uiso 1 1 calc R
H5B H 0.0957 0.2600 -0.0910 0.083 Uiso 1 1 calc R
H5C H 0.0954 0.3128 0.0043 0.083 Uiso 1 1 calc R
C17 C 0.2452(4) 1.2348(5) 0.2431(3) 0.0507(11) Uani 1 1 d .
H17 H 0.2447 1.3214 0.2754 0.061 Uiso 1 1 calc R
C21 C 0.1170(3) 0.6178(5) 0.2412(3) 0.0519(11) Uani 1 1 d .
H21A H 0.0967 0.5164 0.2378 0.078 Uiso 1 1 calc R
H21B H 0.0649 0.6824 0.2421 0.078 Uiso 1 1 calc R
H21C H 0.1564 0.6318 0.2924 0.078 Uiso 1 1 calc R
C4 C 0.1681(3) 0.4545(4) -0.0684(3) 0.0418(9) Uani 1 1 d .
H4 H 0.2055 0.4414 -0.1169 0.050 Uiso 1 1 calc R
C6 C 0.0903(3) 0.5605(6) -0.0950(4) 0.0670(14) Uani 1 1 d .
H6A H 0.1150 0.6544 -0.1108 0.101 Uiso 1 1 calc R
H6B H 0.0528 0.5743 -0.0481 0.101 Uiso 1 1 calc R
H6C H 0.0538 0.5195 -0.1430 0.101 Uiso 1 1 calc R
C3 C 0.3895(3) 0.3571(4) -0.0200(3) 0.0421(10) Uani 1 1 d .
H3A H 0.3497 0.3129 -0.0646 0.063 Uiso 1 1 calc R
H3B H 0.4341 0.2853 0.0014 0.063 Uiso 1 1 calc R
H3C H 0.4201 0.4412 -0.0424 0.063 Uiso 1 1 calc R

loop_
_atom_site_aniso_label
_atom_site_aniso_U_11
_atom_site_aniso_U_22
_atom_site_aniso_U_33
_atom_site_aniso_U_23
_atom_site_aniso_U_13
_atom_site_aniso_U_12
Zn1 0.0400(3) 0.0391(3) 0.0394(4) -0.00102(18) 0.0137(2) -0.00808(18)
P1 0.0368(5) 0.0311(5) 0.0331(6) -0.0007(4) 0.0091(4) -0.0044(4)
N1 0.0381(18) 0.0303(16) 0.0335(17) -0.0020(12) 0.0117(14) -0.0062(12)
C12 0.0281(18) 0.0345(19) 0.0313(19) 0.0014(14) 0.0031(15) -0.0012(14)
C8 0.053(2) 0.036(2) 0.035(2) -0.0012(17) 0.0136(18) 0.0026(18)
C11 0.042(2) 0.0297(19) 0.039(2) 0.0025(16) 0.0092(17) -0.0015(16)
C10 0.049(2) 0.038(2) 0.044(2) 0.0069(18) 0.0133(19) -0.0020(18)
C1 0.0383(19) 0.0320(19) 0.033(2) 0.0036(15) 0.0030(15) -0.0038(16)
C13 0.041(2) 0.0350(19) 0.0281(19) 0.0028(15) 0.0085(15) -0.0073(16)
C7 0.0342(19) 0.0338(19) 0.035(2) 0.0032(16) 0.0083(16) -0.0017(16)
C19 0.047(2) 0.041(2) 0.033(2) 0.0076(16) 0.0039(17) -0.0121(18)
C2 0.046(2) 0.054(3) 0.044(2) -0.0024(19) -0.0029(19) -0.004(2)
C9 0.057(3) 0.041(2) 0.039(2) 0.0074(17) 0.020(2) -0.0040(18)
C14 0.047(2) 0.041(2) 0.035(2) -0.0018(16) 0.0121(17) -0.0035(18)
C18 0.061(3) 0.052(3) 0.029(2) -0.0017(17) -0.0011(19) -0.022(2)
C15 0.040(2) 0.050(3) 0.067(3) -0.009(2) 0.003(2) -0.001(2)
C16 0.066(3) 0.041(2) 0.044(2) -0.0035(18) 0.020(2) 0.000(2)
C20 0.047(2) 0.065(3) 0.050(3) 0.009(2) -0.005(2) -0.009(2)
C5 0.050(3) 0.046(2) 0.068(3) -0.006(2) -0.006(2) -0.013(2)
C17 0.085(3) 0.039(2) 0.030(2) -0.0059(17) 0.014(2) -0.015(2)
C21 0.056(3) 0.062(3) 0.041(2) -0.008(2) 0.024(2) -0.012(2)
C4 0.040(2) 0.045(2) 0.040(2) -0.0021(17) 0.0009(17) -0.0063(17)
C6 0.053(3) 0.068(3) 0.077(4) 0.010(3) -0.012(3) -0.003(2)
C3 0.043(2) 0.041(2) 0.043(2) -0.0008(17) 0.0097(18) 0.0038(17)

loop_
_atom_type_symbol
_atom_type_description
_atom_type_scat_dispersion_real
_atom_type_scat_dispersion_imag
_atom_type_scat_source
C C 0.0033 0.0016 'International Tables Vol C Tables 4.2.6.8 and 6.1.1.4'
H H 0.0000 0.0000 'International Tables Vol C Tables 4.2.6.8 and 6.1.1.4'
N N 0.0061 0.0033 'International Tables Vol C Tables 4.2.6.8 and 6.1.1.4'
P P 0.1023 0.0942 'International Tables Vol C Tables 4.2.6.8 and 6.1.1.4'
Zn Zn 0.2839 1.4301 'International Tables Vol C Tables 4.2.6.8 and 6.1.1.4'

loop_
_geom_angle_atom_site_label_1
_geom_angle_atom_site_label_2
_geom_angle_atom_site_label_3
_geom_angle
N1 Zn1 C21 135.70(17)
N1 Zn1 P1 85.46(9)
C21 Zn1 P1 138.69(14)
C7 P1 C4 105.24(18)
C7 P1 C1 107.97(17)
C4 P1 C1 107.92(18)
C7 P1 Zn1 95.60(13)
C4 P1 Zn1 125.54(14)
C1 P1 Zn1 112.39(12)
C12 N1 C13 119.2(3)
C12 N1 Zn1 120.6(2)
C13 N1 Zn1 120.1(2)
N1 C12 C11 121.7(3)
N1 C12 C7 120.7(3)
C11 C12 C7 117.6(3)
C9 C8 C7 120.9(4)
C9 C8 H8 119.6
C7 C8 H8 119.6
C10 C11 C12 120.9(4)
C10 C11 H11 119.6
C12 C11 H11 119.6
C9 C10 C11 121.4(4)
C9 C10 H10 119.3
C11 C10 H10 119.3
C3 C1 C2 110.8(3)
C3 C1 P1 115.1(3)
C2 C1 P1 108.7(3)
C3 C1 H1 107.3
C2 C1 H1 107.3
P1 C1 H1 107.3
C14 C13 C19 120.5(4)
C14 C13 N1 119.0(3)
C19 C13 N1 120.5(4)
C8 C7 C12 120.2(3)
C8 C7 P1 122.4(3)
C12 C7 P1 117.3(3)
C13 C19 C18 118.6(4)
C13 C19 C20 121.3(4)
C18 C19 C20 120.1(4)
C1 C2 H2A 109.5
C1 C2 H2B 109.5
H2A C2 H2B 109.5
C1 C2 H2C 109.5
H2A C2 H2C 109.5
H2B C2 H2C 109.5
C10 C9 C8 119.0(4)
C10 C9 H9 120.5
C8 C9 H9 120.5
C13 C14 C16 118.9(4)
C13 C14 C15 121.9(4)
C16 C14 C15 119.2(4)
C17 C18 C19 121.6(4)
C17 C18 H18 119.2
C19 C18 H18 119.2
C14 C15 H15A 109.5
C14 C15 H15B 109.5
H15A C15 H15B 109.5
C14 C15 H15C 109.5
H15A C15 H15C 109.5
H15B C15 H15C 109.5
C17 C16 C14 120.8(4)
C17 C16 H16 119.6
C14 C16 H16 119.6
C19 C20 H20A 109.5
C19 C20 H20B 109.5
H20A C20 H20B 109.5
C19 C20 H20C 109.5
H20A C20 H20C 109.5
H20B C20 H20C 109.5
C4 C5 H5A 109.5
C4 C5 H5B 109.5
H5A C5 H5B 109.5
C4 C5 H5C 109.5
H5A C5 H5C 109.5
H5B C5 H5C 109.5
C18 C17 C16 119.6(4)
C18 C17 H17 120.2
C16 C17 H17 120.2
Zn1 C21 H21A 109.5
Zn1 C21 H21B 109.5
H21A C21 H21B 109.5
Zn1 C21 H21C 109.5
H21A C21 H21C 109.5
H21B C21 H21C 109.5
C6 C4 C5 111.5(4)
C6 C4 P1 108.8(3)
C5 C4 P1 111.2(3)
C6 C4 H4 108.4
C5 C4 H4 108.4
P1 C4 H4 108.4
C4 C6 H6A 109.5
C4 C6 H6B 109.5
H6A C6 H6B 109.5
C4 C6 H6C 109.5
H6A C6 H6C 109.5
H6B C6 H6C 109.5
C1 C3 H3A 109.5
C1 C3 H3B 109.5
H3A C3 H3B 109.5
C1 C3 H3C 109.5
H3A C3 H3C 109.5
H3B C3 H3C 109.5

loop_
_geom_bond_atom_site_label_1
_geom_bond_atom_site_label_2
_geom_bond_distance
Zn1 N1 1.951(3)
Zn1 C21 1.963(4)
Zn1 P1 2.4036(11)
P1 C7 1.801(4)
P1 C4 1.841(4)
P1 C1 1.845(4)
N1 C12 1.390(5)
N1 C13 1.428(5)
C12 C11 1.410(5)
C12 C7 1.411(5)
C8 C9 1.392(6)
C8 C7 1.395(5)
C8 H8 0.9300
C11 C10 1.383(5)
C11 H11 0.9300
C10 C9 1.372(6)
C10 H10 0.9300
C1 C3 1.520(6)
C1 C2 1.519(5)
C1 H1 0.9800
C13 C14 1.391(6)
C13 C19 1.394(5)
C19 C18 1.404(6)
C19 C20 1.499(6)
C2 H2A 0.9600
C2 H2B 0.9600
C2 H2C 0.9600
C9 H9 0.9300
C14 C16 1.405(6)
C14 C15 1.506(6)
C18 C17 1.363(7)
C18 H18 0.9300
C15 H15A 0.9600
C15 H15B 0.9600
C15 H15C 0.9600
C16 C17 1.377(7)
C16 H16 0.9300
C20 H20A 0.9600
C20 H20B 0.9600
C20 H20C 0.9600
C5 C4 1.533(6)
C5 H5A 0.9600
C5 H5B 0.9600
C5 H5C 0.9600
C17 H17 0.9300
C21 H21A 0.9600
C21 H21B 0.9600
C21 H21C 0.9600
C4 C6 1.519(6)
C4 H4 0.9800
C6 H6A 0.9600
C6 H6B 0.9600
C6 H6C 0.9600
C3 H3A 0.9600
C3 H3B 0.9600
C3 H3C 0.9600
